data_4507242
loop_
_publ_author_name
'Zieli\'nski, Witold'
'Katrusiak, Andrzej'

_publ_section_title
;
 Hydrogen Bonds NH&#x00B7;&#x00B7;&#x00B7;N in Compressed Benzimidazole
 Polymorphs
;
_journal_issue 2
_journal_name_full 'Crystal Growth &amp; Design'
_journal_page_first 696
_journal_paper_doi 10.1021/cg301374z
_journal_volume 13
_journal_year 2013
_chemical_formula_moiety 'C7 H6 N2'
_chemical_formula_sum 'C7 H6 N2'
_chemical_formula_weight 118.14
_chemical_name_common 'benzimidazole phase \gamma'
_chemical_name_systematic
; 
1,3-benzodiazole 
;
_space_group_IT_number 61
_symmetry_cell_setting orthorhombic
_symmetry_space_group_name_Hall '-P 2ac 2ab'
_symmetry_space_group_name_H-M 'P b c a'
_atom_sites_solution_hydrogens geom
_atom_sites_solution_primary direct
_atom_sites_solution_secondary difmap
_audit_creation_method SHELXL-97
_cell_angle_alpha 90.00
_cell_angle_beta 90.00
_cell_angle_gamma 90.00
_cell_formula_units_Z 8
_cell_length_a 9.810(7)
_cell_length_b 7.966(5)
_cell_length_c 13.074(9)
_cell_measurement_reflns_used 3185
_cell_measurement_temperature 296(2)
_cell_measurement_theta_max 26.90
_cell_measurement_theta_min 3.80
_cell_volume 1021.7(12)
_computing_cell_refinement 'CrysAlisRED (Oxford Diffraction, 2004)'
_computing_data_collection 'CrysAlisCCD (Oxford Diffraction, 2004)'
_computing_data_reduction 'CrysAlisRED (Oxford Diffraction, 2004); REDSHABS (Katrusiak, A.  2003)'
_computing_molecular_graphics 'SHELXTL (Sheldrick, 1990)'
_computing_publication_material 'SHELXL--97 (Sheldrick, 1997)'
_computing_structure_refinement 'SHELXL--97 (Sheldrick, 1997)'
_computing_structure_solution 'SHELXS--97 (Sheldrick, 1997)'
_diffrn_ambient_environment 'diamond-anvil cell'
_diffrn_ambient_pressure 2270000
_diffrn_ambient_temperature 296(2)
_diffrn_measured_fraction_theta_full 0.375
_diffrn_measured_fraction_theta_max 0.375
_diffrn_measurement_device_type 'KUMA KM-4 CCD'
_diffrn_measurement_method '\f- and \w-scans'
_diffrn_radiation_monochromator graphite
_diffrn_radiation_source 'fine-focus sealed tube'
_diffrn_radiation_type MoK\a
_diffrn_radiation_wavelength 0.71073
_diffrn_reflns_av_R_equivalents 0.1081
_diffrn_reflns_av_sigmaI/netI 0.0990
_diffrn_reflns_limit_h_max 11
_diffrn_reflns_limit_h_min -11
_diffrn_reflns_limit_k_max 8
_diffrn_reflns_limit_k_min -8
_diffrn_reflns_limit_l_max 11
_diffrn_reflns_limit_l_min -11
_diffrn_reflns_number 3076
_diffrn_reflns_theta_full 26.74
_diffrn_reflns_theta_max 26.74
_diffrn_reflns_theta_min 3.64
_diffrn_standards_decay_% 0
_diffrn_standards_interval_count 0
_diffrn_standards_number 0
_exptl_absorpt_coefficient_mu 0.097
_exptl_absorpt_correction_T_max 0.95
_exptl_absorpt_correction_T_min 0.67
_exptl_absorpt_correction_type integration
_exptl_absorpt_process_details
;
 Correction for absorption of the diamond-anvil cell and the sample 
 were made using program REDSHABS (Katrusiak, A. (2003) REDSHABS. Adam
 Mickiewicz University Pozna\'n; Katrusiak, A. (2004) Z. Kristallogr.
 219, 461-467).
;
_exptl_crystal_colour colourless
_exptl_crystal_density_diffrn 1.536
_exptl_crystal_density_method 'not measured'
_exptl_crystal_description plate
_exptl_crystal_F_000 496
_exptl_crystal_size_max 0.40
_exptl_crystal_size_mid 0.35
_exptl_crystal_size_min 0.25
_refine_diff_density_max 0.223
_refine_diff_density_min -0.214
_refine_diff_density_rms 0.052
_refine_ls_extinction_method none
_refine_ls_goodness_of_fit_ref 1.401
_refine_ls_hydrogen_treatment constr
_refine_ls_matrix_type full
_refine_ls_number_parameters 37
_refine_ls_number_reflns 405
_refine_ls_number_restraints 0
_refine_ls_restrained_S_all 1.401
_refine_ls_R_factor_all 0.1879
_refine_ls_R_factor_gt 0.1407
_refine_ls_shift/su_max 0.000
_refine_ls_shift/su_mean 0.000
_refine_ls_structure_factor_coef Fsqd
_refine_ls_weighting_details 'calc w=1/[\s^2^(Fo^2^)+(0.0324P)^2^+3.7287P] where P=(Fo^2^+2Fc^2^)/3'
_refine_ls_weighting_scheme calc
_refine_ls_wR_factor_gt 0.1889
_refine_ls_wR_factor_ref 0.2033
_reflns_number_gt 325
_reflns_number_total 405
_reflns_threshold_expression >2sigma(I)
_cod_data_source_file cg301374z_si_002.cif
_cod_data_source_block bzimg_2.27GPa
_cod_database_code 4507242

loop_
_symmetry_equiv_pos_as_xyz
'x, y, z'
'-x+1/2, -y, z+1/2'
'-x, y+1/2, -z+1/2'
'x+1/2, -y+1/2, -z'
'-x, -y, -z'
'x-1/2, y, -z-1/2'
'x, -y-1/2, z-1/2'
'-x-1/2, y-1/2, z'

loop_
_atom_site_label
_atom_site_type_symbol
_atom_site_fract_x
_atom_site_fract_y
_atom_site_fract_z
_atom_site_U_iso_or_equiv
_atom_site_adp_type
_atom_site_occupancy
_atom_site_symmetry_multiplicity
_atom_site_calc_flag
_atom_site_refinement_flags
N1 N 0.0009(8) 0.2375(10) 0.0111(7) 0.028(2) Uiso 1 1 d .
H1A H -0.0793 0.2805 0.0064 0.034 Uiso 1 1 calc R
C2 C 0.1045(10) 0.2600(13) -0.0543(10) 0.034(3) Uiso 1 1 d .
H2A H 0.0976 0.3270 -0.1123 0.041 Uiso 1 1 calc R
N3 N 0.2174(7) 0.1789(10) -0.0292(8) 0.029(3) Uiso 1 1 d .
C4 C 0.2601(11) -0.0070(13) 0.1227(9) 0.031(3) Uiso 1 1 d .
H4A H 0.3515 -0.0267 0.1082 0.037 Uiso 1 1 calc R
C5 C 0.2003(10) -0.0783(14) 0.2047(10) 0.035(3) Uiso 1 1 d .
H5A H 0.2491 -0.1545 0.2442 0.042 Uiso 1 1 calc R
C6 C 0.0640(10) -0.0387(12) 0.2314(9) 0.032(3) Uiso 1 1 d .
H6A H 0.0263 -0.0845 0.2904 0.039 Uiso 1 1 calc R
C7 C -0.0129(10) 0.0655(12) 0.1717(9) 0.031(3) Uiso 1 1 d .
H7A H -0.1029 0.0899 0.1882 0.037 Uiso 1 1 calc R
C8 C 0.0472(10) 0.1322(13) 0.0875(10) 0.029(3) Uiso 1 1 d .
C9 C 0.1821(9) 0.0970(13) 0.0602(9) 0.022(3) Uiso 1 1 d .

loop_
_atom_type_symbol
_atom_type_description
_atom_type_scat_dispersion_real
_atom_type_scat_dispersion_imag
_atom_type_scat_source
C C 0.0033 0.0016 'International Tables Vol C Tables 4.2.6.8 and 6.1.1.4'
H H 0.0000 0.0000 'International Tables Vol C Tables 4.2.6.8 and 6.1.1.4'
N N 0.0061 0.0033 'International Tables Vol C Tables 4.2.6.8 and 6.1.1.4'

loop_
_geom_angle_atom_site_label_1
_geom_angle_atom_site_label_2
_geom_angle_atom_site_label_3
_geom_angle
C2 N1 C8 107.0(9)
C2 N1 H1A 126.5
C8 N1 H1A 126.5
N3 C2 N1 114.3(11)
N3 C2 H2A 122.9
N1 C2 H2A 122.9
C2 N3 C9 103.3(8)
C5 C4 C9 118.6(11)
C5 C4 H4A 120.7
C9 C4 H4A 120.7
C4 C5 C6 120.8(11)
C4 C5 H5A 119.6
C6 C5 H5A 119.6
C7 C6 C5 121.0(12)
C7 C6 H6A 119.5
C5 C6 H6A 119.5
C6 C7 C8 117.5(12)
C6 C7 H7A 121.2
C8 C7 H7A 121.2
C7 C8 N1 133.0(10)
C7 C8 C9 122.6(11)
N1 C8 C9 104.4(10)
N3 C9 C4 129.8(10)
N3 C9 C8 111.0(9)
C4 C9 C8 119.3(11)

loop_
_geom_bond_atom_site_label_1
_geom_bond_atom_site_label_2
_geom_bond_distance
N1 C2 1.340(12)
N1 C8 1.381(13)
N1 H1A 0.8600
C2 N3 1.324(11)
C2 H2A 0.9300
N3 C9 1.382(13)
C4 C5 1.347(15)
C4 C9 1.393(13)
C4 H4A 0.9300
C5 C6 1.418(13)
C5 H5A 0.9300
C6 C7 1.366(14)
C6 H6A 0.9300
C7 C8 1.358(15)
C7 H7A 0.9300
C8 C9 1.399(12)
